data_7241833
loop_
_publ_author_name
'Gu\'nka, Piotr A.'
'Hanfland, Michael'
'Chen, Yu-Sheng'
'Zachara, Janusz'

_publ_section_title
;
 High-pressure and low-temperature structural study of claudetite I, a
 monoclinic layered As2O3 polymorph
;
_journal_issue 3
_journal_name_full CrystEngComm
_journal_page_first 638
_journal_page_last 644
_journal_paper_doi 10.1039/D0CE01401J
_journal_volume 23
_journal_year 2021
_chemical_formula_moiety 'As2 O3'
_chemical_formula_sum 'As2 O3'
_chemical_formula_weight 197.84
_chemical_name_common 'claudetite I'
_chemical_name_systematic
;
arsenic(III) oxide
;
_space_group_IT_number 14
_space_group_name_Hall '-P 2yn'
_space_group_name_H-M_alt 'P 1 21/n 1'
_symmetry_cell_setting monoclinic
_symmetry_space_group_name_H-M 'P 1 21/n 1'
_audit_creation_date 2020-10-21T11:47
_audit_creation_method 'created in GSAS-II'
_audit_update_record
;
2020-10-22 deposited with the CCDC.	2020-12-10 downloaded from the CCDC.
;
_cell_angle_alpha 90
_cell_angle_beta 94.603(4)
_cell_angle_gamma 90
_cell_formula_units_Z 4
_cell_length_a 4.8627(5)
_cell_length_b 12.05705(19)
_cell_length_c 4.2663(3)
_cell_measurement_pressure 9.81e6(5)
_cell_measurement_temperature 293
_cell_volume 249.33(3)
_computing_data_reduction Fit2D
_computing_structure_refinement 'GSAS-II (Toby & Von Dreele, J. Appl. Cryst. 46, 544-549, 2013)'
_diffrn_ambient_pressure 9.81e6(5)
_diffrn_ambient_temperature 293
_diffrn_detector 'Mar555 flat panel'
_diffrn_detector_type 'Mar555 flat panel'
_diffrn_measurement_device_type 'ESRF ID09A beamline'
_diffrn_radiation_monochromator Si
_diffrn_radiation_polarisn_ratio 0.9900
_diffrn_radiation_probe x-ray
_diffrn_radiation_wavelength 0.41421
_diffrn_source 'ESRF ID09A'
_diffrn_source_type synchrotron
_exptl_crystal_colour colourless
_exptl_crystal_density_diffrn 5.2705
_exptl_crystal_description 'white powder'
_pd_block_id 2020-10-21T11:47|clau1_013rietveld||id09a
_pd_calc_method 'Rietveld Refinement'
_pd_meas_number_of_points 4000
_pd_phase_name claudetiteI
_pd_prep_pressure 100.0(1)
_pd_prep_temperature 293
_pd_proc_info_datetime 2020-10-21T11:47
_pd_proc_ls_background_function
;
Background function: "chebyschev" function with 15 terms:
    714.5(14), 386(9), 690(31), -1.92(12)e3, -3.79(17)e3, 1.80(5)e4, 
    -6.4(26)e2, -6.40(8)e4, 3.402(12)e4, 1.0640(10)e5, -7.480(19)e4, 
    -8.41(9)e4, 6.475(21)e4, 2.56(5)e4, -2.032(20)e4, 
;
_pd_proc_ls_pref_orient_corr
;
Simple spherical harmonic correction Order = 6
    Coefficients:  0:0:C(6,6) = 0.008(22); 0:0:C(4,4) = 0.632(24); 
    0:0:C(6,-2) = -0.124(27); 0:0:C(2,-2) = 0.284(14); 0:0:C(4,-4) = 0.137(19); 
    0:0:C(2,2) = 0.569(17); 0:0:C(4,0) = -0.011(17); 0:0:C(6,-6) = -0.303(30); 
    0:0:C(6,4) = 0.233(26); 0:0:C(4,2) = 0.060(17); 0:0:C(6,2) = 0.328(24); 
    0:0:C(6,-4) = -0.188(23); 0:0:C(6,0) = 0.138(28); 0:0:C(2,0) = 0.869(15); 
    0:0:C(4,-2) = -0.138(18); 
;
_pd_proc_ls_profile_function
;
Finger-Cox-Jephcoat function parameters U, V, W, X, Y, SH/L:
  peak variance(Gauss) = Utan(Th)^2^+Vtan(Th)+W:
  peak HW(Lorentz) = X/cos(Th)+Ytan(Th); SH/L = S/L+H/L
  U, V, W in (centideg)^2^, X & Y in centideg
    8.7(9)e2, -136(15), 7.0(7), 65.20(16), 9(4), 0.002, 
  Crystallite size in microns with "isotropic" model:
  parameters: Size, G/L mix
    1.000, 1.000, 
  Microstrain, "isotropic" model (10^6^ * delta Q/Q)
    parameters: Mustrain, G/L mix
    1000.000, 1.000, 

;
_pd_proc_ls_prof_R_factor 0.01582
_pd_proc_ls_prof_wR_expected 0.03498
_pd_proc_ls_prof_wR_factor 0.02555
_refine_ls_goodness_of_fit_all 0.742
_refine_ls_matrix_type full
_refine_ls_number_parameters 57
_refine_ls_R_Fsqd_factor 0.27269
_refine_ls_shift/su_max 0.0002
_refine_ls_wR_factor_obs 0.02560
_reflns_d_resolution_high 1.119
_reflns_d_resolution_low 6.029
_reflns_limit_h_max 4
_reflns_limit_h_min 0
_reflns_limit_k_max 10
_reflns_limit_k_min 0
_reflns_limit_l_max 3
_reflns_limit_l_min -3
_reflns_number_total 185
_cod_data_source_file d0ce01401j3.cif
_cod_data_source_block clau1_013rietveld
_cod_depositor_comments 'Adding full bibliography for 7241824--7241862.cif.'
_cod_original_cell_volume 249.329(13)
_cod_database_code 7241833
_refine_ls_r_f_factor 0.08611
_gsas_proc_ls_prof_r_b_factor 0.02995
_gsas_proc_ls_prof_wr_b_factor 0.04749

loop_
_space_group_symop_id
_space_group_symop_operation_xyz
1 x,y,z
2 1/2-x,1/2+y,1/2-z
3 -x,-y,-z
4 1/2+x,1/2-y,1/2+z

loop_
_atom_site_label
_atom_site_type_symbol
_atom_site_fract_x
_atom_site_fract_y
_atom_site_fract_z
_atom_site_occupancy
_atom_site_adp_type
_atom_site_U_iso_or_equiv
_atom_site_symmetry_multiplicity
As1 As 0.2670(9) 0.08990(21) 0.0591(7) 1.000 Uiso 0.0034(10) 4
As2 As 0.3311(7) 0.35729(23) 0.0271(7) 1.000 Uiso 0.0034 4
O3 O 0.4326(31) 0.2194(5) 0.130(4) 1.000 Uiso 0.0034 4
O4 O 0.6611(21) 0.4075(12) 0.1562(19) 1.000 Uiso 0.0034 4
O5 O -0.0532(26) 0.1473(16) 0.1455(24) 1.000 Uiso 0.0034 4

loop_
_atom_type_symbol
_atom_type_number_in_cell
_atom_type_scat_Cromer_Mann_a1
_atom_type_scat_Cromer_Mann_a2
_atom_type_scat_Cromer_Mann_a3
_atom_type_scat_Cromer_Mann_a4
_atom_type_scat_Cromer_Mann_b1
_atom_type_scat_Cromer_Mann_b2
_atom_type_scat_Cromer_Mann_b3
_atom_type_scat_Cromer_Mann_b4
_atom_type_scat_Cromer_Mann_c
_atom_type_scat_length_neutron
_atom_type_scat_source
_atom_type_scat_dispersion_real
_atom_type_scat_dispersion_imag
_atom_type_scat_dispersion_source
As 8 16.6723 6.0701 3.4313 4.2779 2.6345 0.2647 12.9479 47.7972 2.531 0.658 https://subversion.xray.aps.anl.gov/pyGSAS/trunk/atmdata.py 0.283 0.775 https://subversion.xray.aps.anl.gov/pyGSAS/trunk/atmdata.py
O 12 3.0485 2.2868 1.5463 0.867 13.2771 5.7011 0.3239 32.9089 0.2508 0.5805 https://subversion.xray.aps.anl.gov/pyGSAS/trunk/atmdata.py 0.002 0.002 https://subversion.xray.aps.anl.gov/pyGSAS/trunk/atmdata.py

loop_
_geom_angle_atom_site_label_1
_geom_angle_atom_site_label_2
_geom_angle_atom_site_label_3
_geom_angle
_geom_angle_site_symmetry_1
_geom_angle_site_symmetry_2
_geom_angle_site_symmetry_3
_geom_angle_publ_flag
O3 As1 O4 104.2(8) 1_555 1_555 4_454 yes
O3 As1 O5 90.8(9) 1_555 1_555 1_555 yes
O4 As1 O5 90.2(6) 4_454 1_555 1_555 yes
O3 As2 O4 90.9(6) 1_555 1_555 1_555 yes
O3 As2 O5 95.5(11) 1_555 1_555 4_554 yes
O4 As2 O5 87.1(5) 1_555 1_555 4_554 yes
As1 O3 As2 131.9(7) 1_555 1_555 1_555 yes
As1 O4 As2 120.1(6) 4_555 1_555 1_555 yes
As1 O5 As2 122.1(7) 1_555 1_555 4_455 yes

loop_
_geom_bond_atom_site_label_1
_geom_bond_atom_site_label_2
_geom_bond_distance
_geom_bond_site_symmetry_1
_geom_bond_site_symmetry_2
_geom_bond_publ_flag
As1 O3 1.772(7) 1_555 1_555 yes
As1 O4 1.754(7) 1_555 4_454 yes
As1 O5 1.769(7) 1_555 1_555 yes
As2 O3 1.779(7) 1_555 1_555 yes
As2 O4 1.762(7) 1_555 1_555 yes
As2 O5 1.766(7) 1_555 4_554 yes

loop_
_gsas_i100_meas
0.69
14.93
4.06
2.01
3.59
-0.06
19.05
11.91
7.53
100.00
14.29
17.65
0.41
0.41
20.87
42.10
0.03
28.53
6.67
9.08
2.93
0.36
1.36
5.35
-0.87
26.20
4.85
26.70
1.45
0.71
3.36
-0.07
0.27
3.31
1.19
-0.26
1.45
1.65
7.83
12.28
12.43
1.89
3.02
0.27
0.28
0.11
0.23
0.06
18.37
0.35
3.85
5.68
2.22
0.42
4.43
-0.13
0.06
6.32
4.41
0.00
8.77
0.63
30.35
0.22
2.12
1.98
-1.15
3.88
1.91
-0.55
0.21
0.66
3.47
2.83
1.32
0.05
2.23
2.03
0.30
3.27
1.49
0.43
0.01
0.08
4.15
4.23
25.53
5.37
1.74
0.02
1.95
0.88
2.43
0.16
0.01
1.20
0.31
6.17
2.29
1.29
0.10
0.29
1.87
1.30
0.26
0.41
5.53
0.00
0.19
0.37
0.70
-0.05
0.18
0.19
0.77
1.19
-0.01
0.57
0.02
0.26
1.11
0.52
3.24
0.07
0.03
1.81
11.24
0.60
4.47
0.40
0.04
0.55
0.11
0.06
2.50
0.98
-0.01
0.90
0.71
0.09
0.63
0.74
0.73
9.45
-0.03
0.07
5.83
0.31
0.01
0.34
7.45
1.34
0.24
0.31
0.01
-0.06
0.10
4.07
2.53
0.19
1.85
0.61
3.69
0.27
0.35
1.33
0.49
0.75
0.06
0.17
1.38
1.39
0.05
2.25
0.05
0.63
0.45
0.01
0.33
0.39
0.03
0.17
0.02
0.00
0.14
